data_7707253
loop_
_publ_author_name
'Khan, Firoz Shah Tuglak'
'Waldbusser, Amy L.'
'Carrasco, Maria C.'
'Pourhadi, Hadi'
'Hematian, Shabnam'

_publ_section_title
;
 Synthetic, spectroscopic, structural, and electrochemical investigations
 of ferricenium derivatives with weakly coordinating anions: ion pairing,
 substituent, and solvent effects.
;
_journal_issue 21
_journal_name_full 'Dalton transactions (Cambridge, England : 2003)'
_journal_page_first 7433
_journal_page_last 7455
_journal_paper_doi 10.1039/d1dt01192h
_journal_volume 50
_journal_year 2021
_chemical_formula_moiety 'C24 B F20, C10 H9 Fe Br'
_chemical_formula_sum 'C34 H9 B Br F20 Fe'
_chemical_formula_weight 943.98
_space_group_crystal_system monoclinic
_space_group_IT_number 14
_space_group_name_Hall '-P 2yn'
_space_group_name_H-M_alt 'P 1 21/n 1'
_atom_sites_solution_hydrogens geom
_atom_sites_solution_primary direct
_atom_sites_solution_secondary difmap
_audit_creation_method SHELXL-2018/3
_audit_update_record
;
2020-11-22 deposited with the CCDC.	2021-04-27 downloaded from the CCDC.
;
_cell_angle_alpha 90
_cell_angle_beta 90.457(2)
_cell_angle_gamma 90
_cell_formula_units_Z 4
_cell_length_a 14.3172(3)
_cell_length_b 13.0057(3)
_cell_length_c 16.3446(3)
_cell_measurement_reflns_used 17229
_cell_measurement_temperature 100(2)
_cell_measurement_theta_max 27.6760
_cell_measurement_theta_min 2.4380
_cell_volume 3043.35(11)
_computing_cell_refinement 'CrysAlisPro 1.171.40.53 (Rigaku OD, 2019)'
_computing_data_collection 'CrysAlisPro 1.171.38.43f (Rigaku OD, 2015)'
_computing_data_reduction 'CrysAlisPro 1.171.40.53 (Rigaku OD, 2019)'
_computing_molecular_graphics 'SHELXTL v6.10 (Sheldrick, 2008)'
_computing_publication_material 'SHELXTL v6.10 (Sheldrick, 2008)'
_computing_structure_refinement 'SHELXL-2018/3 (Sheldrick, 2018)'
_computing_structure_solution 'SHELXT-2018/2 (Sheldrick, 2018)'
_diffrn_ambient_temperature 100(2)
_diffrn_detector_area_resol_mean 10.3321
_diffrn_measured_fraction_theta_full 0.999
_diffrn_measured_fraction_theta_max 0.999
_diffrn_measurement_device_type 'Xcalibur, Atlas, Gemini'
_diffrn_measurement_method '\w scans'
_diffrn_radiation_monochromator graphite
_diffrn_radiation_type MoK\a
_diffrn_radiation_wavelength 0.71073
_diffrn_reflns_av_R_equivalents 0.0406
_diffrn_reflns_av_unetI/netI 0.0241
_diffrn_reflns_Laue_measured_fraction_full 0.999
_diffrn_reflns_Laue_measured_fraction_max 0.999
_diffrn_reflns_limit_h_max 17
_diffrn_reflns_limit_h_min -18
_diffrn_reflns_limit_k_max 16
_diffrn_reflns_limit_k_min -16
_diffrn_reflns_limit_l_max 21
_diffrn_reflns_limit_l_min -21
_diffrn_reflns_number 54513
_diffrn_reflns_point_group_measured_fraction_full 0.999
_diffrn_reflns_point_group_measured_fraction_max 0.999
_diffrn_reflns_theta_full 25.242
_diffrn_reflns_theta_max 27.496
_diffrn_reflns_theta_min 2.450
_diffrn_source 'fine-focus sealed X-ray tube'
_exptl_absorpt_coefficient_mu 1.961
_exptl_absorpt_correction_T_max 0.859
_exptl_absorpt_correction_T_min 0.700
_exptl_absorpt_correction_type gaussian
_exptl_absorpt_process_details
;
CrysAlisPro 1.171.40.53 (Rigaku Oxford Diffraction, 2019)
Numerical absorption correction based on gaussian integration over
			a multifaceted crystal model
Empirical absorption correction using spherical harmonics,
 implemented in SCALE3 ABSPACK scaling algorithm.
;
_exptl_crystal_colour blue
_exptl_crystal_density_diffrn 2.060
_exptl_crystal_description block
_exptl_crystal_F_000 1836
_exptl_crystal_size_max 0.293
_exptl_crystal_size_mid 0.107
_exptl_crystal_size_min 0.097
_refine_diff_density_max 0.413
_refine_diff_density_min -0.349
_refine_diff_density_rms 0.064
_refine_ls_extinction_method none
_refine_ls_goodness_of_fit_ref 1.024
_refine_ls_hydrogen_treatment constr
_refine_ls_matrix_type full
_refine_ls_number_parameters 514
_refine_ls_number_reflns 6969
_refine_ls_number_restraints 0
_refine_ls_restrained_S_all 1.024
_refine_ls_R_factor_all 0.0346
_refine_ls_R_factor_gt 0.0256
_refine_ls_shift/su_max 0.002
_refine_ls_shift/su_mean 0.000
_refine_ls_structure_factor_coef Fsqd
_refine_ls_weighting_details 'w=1/[\s^2^(Fo^2^)+(0.0224P)^2^+2.8055P] where P=(Fo^2^+2Fc^2^)/3'
_refine_ls_weighting_scheme calc
_refine_ls_wR_factor_gt 0.0554
_refine_ls_wR_factor_ref 0.0586
_reflns_Friedel_coverage 0.000
_reflns_number_gt 5997
_reflns_number_total 6969
_reflns_threshold_expression 'I > 2\s(I)'
_cod_data_source_file d1dt01192h2.cif
_cod_data_source_block BrFcBArF20
_cod_depositor_comments 'Adding full bibliography for 7707245--7707255.cif.'
_cod_original_sg_symbol_H-M 'P 21/n'
_cod_database_code 7707253
_shelx_shelxl_version_number 2018/3
_shelx_space_group_comment
;
The symmetry employed for this shelxl refinement is uniquely defined
by the following loop, which should always be used as a source of
symmetry information in preference to the above space-group names.
They are only intended as comments.
;
_shelx_estimated_absorpt_t_min 0.597
_shelx_estimated_absorpt_t_max 0.833
_oxdiff_exptl_absorpt_empirical_full_min 0.966
_oxdiff_exptl_absorpt_empirical_full_max 1.040
_oxdiff_exptl_absorpt_empirical_details
;
Empirical correction (ABSPACK) includes:
- Absorption correction using spherical harmonics
- Frame scaling
;

loop_
_space_group_symop_operation_xyz
'x, y, z'
'-x+1/2, y+1/2, -z+1/2'
'-x, -y, -z'
'x-1/2, -y-1/2, z-1/2'

loop_
_atom_site_label
_atom_site_type_symbol
_atom_site_fract_x
_atom_site_fract_y
_atom_site_fract_z
_atom_site_U_iso_or_equiv
_atom_site_adp_type
_atom_site_occupancy
_atom_site_site_symmetry_order
_atom_site_calc_flag
_atom_site_refinement_flags_posn
_atom_site_refinement_flags_adp
_atom_site_refinement_flags_occupancy
_atom_site_disorder_assembly
_atom_site_disorder_group
Fe1 Fe 0.35386(2) 0.84496(2) 0.72465(2) 0.01148(6) Uani 1 1 d . . . . .
Br1 Br 0.34603(2) 0.70796(2) 0.91305(2) 0.01913(5) Uani 1 1 d . . . . .
F1 F 0.51529(7) 0.52722(8) 0.66209(6) 0.0145(2) Uani 1 1 d . . . . .
F2 F 0.42822(7) 0.48138(9) 0.80006(7) 0.0186(2) Uani 1 1 d . . . . .
F3 F 0.52428(8) 0.40076(9) 0.92971(6) 0.0212(2) Uani 1 1 d . . . . .
F4 F 0.70977(8) 0.36096(9) 0.91524(6) 0.0200(2) Uani 1 1 d . . . . .
F5 F 0.79981(7) 0.40982(9) 0.77840(6) 0.0166(2) Uani 1 1 d . . . . .
F6 F 0.78827(7) 0.62323(8) 0.78384(6) 0.0169(2) Uani 1 1 d . . . . .
F7 F 0.94230(8) 0.73306(9) 0.79564(7) 0.0211(2) Uani 1 1 d . . . . .
F8 F 1.06527(7) 0.74297(9) 0.66983(7) 0.0221(3) Uani 1 1 d . . . . .
F9 F 1.02394(8) 0.64467(9) 0.52706(7) 0.0225(3) Uani 1 1 d . . . . .
F10 F 0.86849(7) 0.53297(8) 0.51252(6) 0.0167(2) Uani 1 1 d . . . . .
F11 F 0.90528(7) 0.37221(8) 0.63636(7) 0.0159(2) Uani 1 1 d . . . . .
F12 F 0.92043(8) 0.17871(9) 0.59116(7) 0.0208(2) Uani 1 1 d . . . . .
F13 F 0.77229(8) 0.07597(8) 0.52395(7) 0.0223(3) Uani 1 1 d . . . . .
F14 F 0.60518(8) 0.17385(8) 0.50824(7) 0.0193(2) Uani 1 1 d . . . . .
F15 F 0.58659(7) 0.36891(8) 0.55474(7) 0.0158(2) Uani 1 1 d . . . . .
F16 F 0.69034(7) 0.48284(8) 0.44371(6) 0.0161(2) Uani 1 1 d . . . . .
F17 F 0.62504(8) 0.63226(9) 0.34994(6) 0.0181(2) Uani 1 1 d . . . . .
F18 F 0.57561(8) 0.81636(9) 0.41407(7) 0.0204(2) Uani 1 1 d . . . . .
F19 F 0.58057(7) 0.84355(8) 0.57958(7) 0.0181(2) Uani 1 1 d . . . . .
F20 F 0.64462(7) 0.69472(8) 0.67663(6) 0.0153(2) Uani 1 1 d . . . . .
C1 C 0.34412(13) 0.71408(14) 0.79895(11) 0.0140(4) Uani 1 1 d . . . . .
C2 C 0.42275(13) 0.70623(14) 0.74751(11) 0.0157(4) Uani 1 1 d . . . . .
H2 H 0.486133 0.700527 0.764547 0.019 Uiso 1 1 calc R U . . .
C3 C 0.38905(14) 0.70848(14) 0.66560(11) 0.0160(4) Uani 1 1 d . . . . .
H3 H 0.426196 0.703267 0.617876 0.019 Uiso 1 1 calc R U . . .
C4 C 0.29065(13) 0.71980(14) 0.66707(11) 0.0150(4) Uani 1 1 d . . . . .
H4 H 0.250510 0.723973 0.620632 0.018 Uiso 1 1 calc R U . . .
C5 C 0.26250(13) 0.72383(13) 0.75035(11) 0.0138(4) Uani 1 1 d . . . . .
H5 H 0.200480 0.731616 0.769638 0.017 Uiso 1 1 calc R U . . .
C6 C 0.38347(17) 0.97314(16) 0.79657(13) 0.0286(5) Uani 1 1 d . . . . .
H6 H 0.395774 0.971958 0.853762 0.034 Uiso 1 1 calc R U . . .
C7 C 0.45068(15) 0.96428(15) 0.73419(14) 0.0251(5) Uani 1 1 d . . . . .
H7 H 0.516053 0.955780 0.741993 0.030 Uiso 1 1 calc R U . . .
C8 C 0.40353(14) 0.97031(14) 0.65827(12) 0.0200(4) Uani 1 1 d . . . . .
H8 H 0.431624 0.966838 0.605884 0.024 Uiso 1 1 calc R U . . .
C9 C 0.30732(14) 0.98240(14) 0.67370(13) 0.0208(4) Uani 1 1 d . . . . .
H9 H 0.259278 0.988404 0.633557 0.025 Uiso 1 1 calc R U . . .
C10 C 0.29506(16) 0.98402(15) 0.75923(14) 0.0252(5) Uani 1 1 d . . . . .
H10 H 0.237269 0.991185 0.786819 0.030 Uiso 1 1 calc R U . . .
C11 C 0.66403(12) 0.47607(13) 0.71420(10) 0.0112(3) Uani 1 1 d . . . . .
C12 C 0.56841(12) 0.48911(13) 0.72373(11) 0.0121(3) Uani 1 1 d . . . . .
C13 C 0.52112(12) 0.46522(14) 0.79472(11) 0.0140(4) Uani 1 1 d . . . . .
C14 C 0.56864(13) 0.42430(14) 0.86029(11) 0.0151(4) Uani 1 1 d . . . . .
C15 C 0.66287(13) 0.40496(14) 0.85296(11) 0.0143(4) Uani 1 1 d . . . . .
C16 C 0.70733(12) 0.43047(14) 0.78131(11) 0.0130(4) Uani 1 1 d . . . . .
C17 C 0.82119(12) 0.56718(13) 0.64808(11) 0.0116(3) Uani 1 1 d . . . . .
C18 C 0.84425(12) 0.62312(14) 0.71778(11) 0.0126(3) Uani 1 1 d . . . . .
C19 C 0.92439(13) 0.68214(14) 0.72610(11) 0.0145(4) Uani 1 1 d . . . . .
C20 C 0.98559(12) 0.68819(14) 0.66235(12) 0.0153(4) Uani 1 1 d . . . . .
C21 C 0.96515(13) 0.63753(14) 0.59042(11) 0.0147(4) Uani 1 1 d . . . . .
C22 C 0.88470(13) 0.57986(14) 0.58504(11) 0.0132(4) Uani 1 1 d . . . . .
C23 C 0.74502(12) 0.38414(14) 0.59523(10) 0.0114(3) Uani 1 1 d . . . . .
C24 C 0.82777(12) 0.32869(14) 0.60324(10) 0.0122(3) Uani 1 1 d . . . . .
C25 C 0.83831(13) 0.22723(14) 0.57991(11) 0.0144(4) Uani 1 1 d . . . . .
C26 C 0.76407(13) 0.17497(14) 0.54669(11) 0.0144(4) Uani 1 1 d . . . . .
C27 C 0.67976(13) 0.22489(14) 0.53881(10) 0.0133(4) Uani 1 1 d . . . . .
C28 C 0.67217(12) 0.32583(14) 0.56307(10) 0.0120(3) Uani 1 1 d . . . . .
C29 C 0.67008(12) 0.57926(14) 0.56678(11) 0.0113(3) Uani 1 1 d . . . . .
C30 C 0.66219(12) 0.56951(13) 0.48254(11) 0.0123(3) Uani 1 1 d . . . . .
C31 C 0.62904(12) 0.64657(14) 0.43167(11) 0.0134(4) Uani 1 1 d . . . . .
C32 C 0.60282(12) 0.73957(14) 0.46346(11) 0.0138(4) Uani 1 1 d . . . . .
C33 C 0.60714(12) 0.75356(14) 0.54672(11) 0.0131(4) Uani 1 1 d . . . . .
C34 C 0.64025(12) 0.67449(14) 0.59538(11) 0.0123(4) Uani 1 1 d . . . . .
B1 B 0.72438(14) 0.50092(15) 0.63098(12) 0.0103(4) Uani 1 1 d . . . . .

loop_
_atom_site_aniso_label
_atom_site_aniso_U_11
_atom_site_aniso_U_22
_atom_site_aniso_U_33
_atom_site_aniso_U_23
_atom_site_aniso_U_13
_atom_site_aniso_U_12
Fe1 0.01257(13) 0.00896(12) 0.01291(12) 0.00029(10) 0.00041(10) -0.00027(10)
Br1 0.02034(10) 0.02471(11) 0.01234(9) 0.00203(7) 0.00028(7) 0.00121(8)
F1 0.0119(5) 0.0161(5) 0.0154(5) 0.0030(4) -0.0007(4) 0.0022(4)
F2 0.0117(5) 0.0223(6) 0.0220(6) 0.0015(5) 0.0060(4) 0.0018(4)
F3 0.0231(6) 0.0264(6) 0.0143(5) 0.0038(5) 0.0086(5) -0.0009(5)
F4 0.0215(6) 0.0258(6) 0.0128(5) 0.0086(5) -0.0013(4) 0.0028(5)
F5 0.0114(5) 0.0221(6) 0.0163(5) 0.0045(4) 0.0003(4) 0.0032(4)
F6 0.0182(6) 0.0212(6) 0.0115(5) -0.0041(4) 0.0038(4) -0.0025(4)
F7 0.0217(6) 0.0231(6) 0.0185(6) -0.0061(5) -0.0061(5) -0.0049(5)
F8 0.0116(5) 0.0216(6) 0.0330(7) 0.0004(5) -0.0016(5) -0.0051(4)
F9 0.0184(6) 0.0229(6) 0.0262(6) 0.0005(5) 0.0128(5) -0.0014(5)
F10 0.0199(6) 0.0179(6) 0.0123(5) -0.0036(4) 0.0051(4) -0.0015(4)
F11 0.0115(5) 0.0155(5) 0.0207(6) -0.0020(4) -0.0021(4) 0.0005(4)
F12 0.0162(6) 0.0171(6) 0.0291(6) -0.0014(5) -0.0008(5) 0.0071(4)
F13 0.0302(6) 0.0108(5) 0.0257(6) -0.0043(5) -0.0009(5) 0.0023(5)
F14 0.0195(6) 0.0163(6) 0.0220(6) -0.0031(5) -0.0047(5) -0.0051(4)
F15 0.0103(5) 0.0163(5) 0.0207(6) -0.0009(4) -0.0015(4) 0.0008(4)
F16 0.0233(6) 0.0140(5) 0.0111(5) -0.0022(4) 0.0013(4) 0.0029(4)
F17 0.0232(6) 0.0224(6) 0.0087(5) 0.0033(4) -0.0007(4) -0.0015(5)
F18 0.0224(6) 0.0174(6) 0.0214(6) 0.0090(5) -0.0044(5) 0.0016(5)
F19 0.0187(6) 0.0124(5) 0.0232(6) -0.0021(4) -0.0020(5) 0.0042(4)
F20 0.0198(6) 0.0145(5) 0.0117(5) -0.0029(4) 0.0000(4) 0.0018(4)
C1 0.0191(9) 0.0108(8) 0.0121(8) 0.0006(7) 0.0015(7) 0.0010(7)
C2 0.0166(9) 0.0121(9) 0.0185(9) 0.0020(7) 0.0016(7) 0.0033(7)
C3 0.0212(10) 0.0112(9) 0.0156(9) 0.0005(7) 0.0052(7) 0.0024(7)
C4 0.0201(10) 0.0099(8) 0.0151(9) -0.0008(7) -0.0010(7) -0.0016(7)
C5 0.0143(9) 0.0102(8) 0.0169(9) -0.0005(7) 0.0011(7) -0.0024(7)
C6 0.0519(15) 0.0156(10) 0.0181(10) -0.0016(8) -0.0028(10) -0.0125(10)
C7 0.0219(11) 0.0151(10) 0.0381(12) 0.0050(9) -0.0071(9) -0.0083(8)
C8 0.0280(11) 0.0100(9) 0.0223(10) 0.0017(7) 0.0067(8) -0.0023(8)
C9 0.0255(11) 0.0094(9) 0.0276(11) 0.0036(8) -0.0034(9) 0.0022(8)
C10 0.0329(12) 0.0086(9) 0.0342(12) -0.0039(8) 0.0141(10) -0.0015(8)
C11 0.0132(9) 0.0082(8) 0.0121(8) -0.0015(6) 0.0011(7) -0.0001(6)
C12 0.0150(9) 0.0093(8) 0.0119(8) 0.0007(7) -0.0008(7) 0.0011(7)
C13 0.0108(8) 0.0115(9) 0.0198(9) -0.0024(7) 0.0042(7) 0.0008(7)
C14 0.0206(10) 0.0136(9) 0.0111(8) 0.0004(7) 0.0053(7) -0.0023(7)
C15 0.0185(9) 0.0122(9) 0.0121(8) 0.0021(7) -0.0029(7) -0.0003(7)
C16 0.0111(8) 0.0117(9) 0.0160(9) -0.0013(7) 0.0008(7) 0.0003(7)
C17 0.0113(8) 0.0101(8) 0.0133(8) 0.0011(7) -0.0002(7) 0.0021(7)
C18 0.0133(9) 0.0130(9) 0.0116(8) 0.0015(7) 0.0023(7) 0.0028(7)
C19 0.0153(9) 0.0122(9) 0.0160(9) -0.0015(7) -0.0051(7) 0.0023(7)
C20 0.0086(8) 0.0118(9) 0.0256(10) 0.0020(7) -0.0024(7) -0.0008(7)
C21 0.0129(9) 0.0133(9) 0.0180(9) 0.0026(7) 0.0047(7) 0.0034(7)
C22 0.0156(9) 0.0106(8) 0.0134(8) -0.0022(7) -0.0006(7) 0.0032(7)
C23 0.0144(9) 0.0116(8) 0.0083(8) 0.0013(6) 0.0019(7) -0.0001(7)
C24 0.0122(9) 0.0141(9) 0.0104(8) 0.0002(7) 0.0006(7) -0.0017(7)
C25 0.0139(9) 0.0155(9) 0.0137(8) 0.0024(7) 0.0018(7) 0.0046(7)
C26 0.0225(10) 0.0085(8) 0.0121(8) -0.0006(7) 0.0016(7) 0.0004(7)
C27 0.0156(9) 0.0149(9) 0.0094(8) 0.0007(7) -0.0014(7) -0.0045(7)
C28 0.0114(8) 0.0146(9) 0.0100(8) 0.0024(7) 0.0004(7) 0.0012(7)
C29 0.0089(8) 0.0125(8) 0.0126(8) 0.0013(7) 0.0009(7) -0.0015(6)
C30 0.0115(8) 0.0111(8) 0.0143(8) -0.0014(7) 0.0022(7) -0.0006(7)
C31 0.0120(9) 0.0184(9) 0.0098(8) 0.0010(7) 0.0004(7) -0.0029(7)
C32 0.0112(9) 0.0128(9) 0.0174(9) 0.0070(7) -0.0016(7) -0.0012(7)
C33 0.0101(8) 0.0099(8) 0.0194(9) -0.0010(7) 0.0009(7) -0.0004(6)
C34 0.0102(8) 0.0149(9) 0.0119(8) -0.0007(7) 0.0004(7) -0.0011(7)
B1 0.0117(9) 0.0092(9) 0.0100(9) -0.0006(7) 0.0001(7) 0.0009(7)

loop_
_atom_type_symbol
_atom_type_description
_atom_type_scat_dispersion_real
_atom_type_scat_dispersion_imag
_atom_type_scat_source
C C 0.0033 0.0016 'International Tables Vol C Tables 4.2.6.8 and 6.1.1.4'
H H 0.0000 0.0000 'International Tables Vol C Tables 4.2.6.8 and 6.1.1.4'
B B 0.0013 0.0007 'International Tables Vol C Tables 4.2.6.8 and 6.1.1.4'
Br Br -0.2901 2.4595 'International Tables Vol C Tables 4.2.6.8 and 6.1.1.4'
F F 0.0171 0.0103 'International Tables Vol C Tables 4.2.6.8 and 6.1.1.4'
Fe Fe 0.3463 0.8444 'International Tables Vol C Tables 4.2.6.8 and 6.1.1.4'

loop_
_geom_angle_atom_site_label_1
_geom_angle_atom_site_label_2
_geom_angle_atom_site_label_3
_geom_angle
_geom_angle_site_symmetry_1
_geom_angle_site_symmetry_3
_geom_angle_publ_flag
C10 Fe1 C9 39.69(8) . . ?
C10 Fe1 C6 39.60(9) . . ?
C9 Fe1 C6 66.48(9) . . ?
C10 Fe1 C4 128.92(8) . . ?
C9 Fe1 C4 110.74(8) . . ?
C6 Fe1 C4 165.15(9) . . ?
C10 Fe1 C3 165.56(8) . . ?
C9 Fe1 C3 128.65(8) . . ?
C6 Fe1 C3 153.47(9) . . ?
C4 Fe1 C3 39.75(7) . . ?
C10 Fe1 C7 66.55(9) . . ?
C9 Fe1 C7 66.49(8) . . ?
C6 Fe1 C7 39.62(9) . . ?
C4 Fe1 C7 154.30(8) . . ?
C3 Fe1 C7 120.35(9) . . ?
C10 Fe1 C8 66.51(8) . . ?
C9 Fe1 C8 39.60(8) . . ?
C6 Fe1 C8 66.37(8) . . ?
C4 Fe1 C8 121.62(8) . . ?
C3 Fe1 C8 109.88(8) . . ?
C7 Fe1 C8 39.51(8) . . ?
C10 Fe1 C2 153.66(8) . . ?
C9 Fe1 C2 164.51(8) . . ?
C6 Fe1 C2 119.81(8) . . ?
C4 Fe1 C2 66.96(7) . . ?
C3 Fe1 C2 39.78(7) . . ?
C7 Fe1 C2 108.47(8) . . ?
C8 Fe1 C2 127.28(8) . . ?
C10 Fe1 C5 110.23(8) . . ?
C9 Fe1 C5 121.92(8) . . ?
C6 Fe1 C5 127.91(8) . . ?
C4 Fe1 C5 39.86(7) . . ?
C3 Fe1 C5 66.77(7) . . ?
C7 Fe1 C5 164.01(8) . . ?
C8 Fe1 C5 155.36(8) . . ?
C2 Fe1 C5 66.97(7) . . ?
C10 Fe1 C1 121.39(8) . . ?
C9 Fe1 C1 155.15(8) . . ?
C6 Fe1 C1 109.72(8) . . ?
C4 Fe1 C1 66.21(7) . . ?
C3 Fe1 C1 66.06(7) . . ?
C7 Fe1 C1 127.45(8) . . ?
C8 Fe1 C1 163.80(8) . . ?
C2 Fe1 C1 39.50(7) . . ?
C5 Fe1 C1 39.44(7) . . ?
C5 C1 C2 109.32(16) . . ?
C5 C1 Br1 124.81(14) . . ?
C2 C1 Br1 125.84(14) . . ?
C5 C1 Fe1 70.13(10) . . ?
C2 C1 Fe1 69.96(10) . . ?
Br1 C1 Fe1 127.80(9) . . ?
C1 C2 C3 107.04(16) . . ?
C1 C2 Fe1 70.54(10) . . ?
C3 C2 Fe1 69.94(10) . . ?
C1 C2 H2 126.5 . . ?
C3 C2 H2 126.5 . . ?
Fe1 C2 H2 124.6 . . ?
C4 C3 C2 108.46(16) . . ?
C4 C3 Fe1 70.10(10) . . ?
C2 C3 Fe1 70.27(10) . . ?
C4 C3 H3 125.8 . . ?
C2 C3 H3 125.8 . . ?
Fe1 C3 H3 125.4 . . ?
C3 C4 C5 108.01(16) . . ?
C3 C4 Fe1 70.16(10) . . ?
C5 C4 Fe1 70.41(10) . . ?
C3 C4 H4 126.0 . . ?
C5 C4 H4 126.0 . . ?
Fe1 C4 H4 125.0 . . ?
C1 C5 C4 107.15(16) . . ?
C1 C5 Fe1 70.43(10) . . ?
C4 C5 Fe1 69.73(10) . . ?
C1 C5 H5 126.4 . . ?
C4 C5 H5 126.4 . . ?
Fe1 C5 H5 125.0 . . ?
C10 C6 C7 108.10(19) . . ?
C10 C6 Fe1 69.96(12) . . ?
C7 C6 Fe1 70.36(12) . . ?
C10 C6 H6 125.9 . . ?
C7 C6 H6 125.9 . . ?
Fe1 C6 H6 125.3 . . ?
C8 C7 C6 107.85(19) . . ?
C8 C7 Fe1 70.27(11) . . ?
C6 C7 Fe1 70.02(12) . . ?
C8 C7 H7 126.1 . . ?
C6 C7 H7 126.1 . . ?
Fe1 C7 H7 125.2 . . ?
C7 C8 C9 108.07(18) . . ?
C7 C8 Fe1 70.23(11) . . ?
C9 C8 Fe1 69.94(11) . . ?
C7 C8 H8 126.0 . . ?
C9 C8 H8 126.0 . . ?
Fe1 C8 H8 125.5 . . ?
C10 C9 C8 107.95(18) . . ?
C10 C9 Fe1 69.99(11) . . ?
C8 C9 Fe1 70.47(11) . . ?
C10 C9 H9 126.0 . . ?
C8 C9 H9 126.0 . . ?
Fe1 C9 H9 125.1 . . ?
C6 C10 C9 108.03(19) . . ?
C6 C10 Fe1 70.44(12) . . ?
C9 C10 Fe1 70.31(11) . . ?
C6 C10 H10 126.0 . . ?
C9 C10 H10 126.0 . . ?
Fe1 C10 H10 124.9 . . ?
C16 C11 C12 113.44(16) . . ?
C16 C11 B1 120.10(15) . . ?
C12 C11 B1 126.28(15) . . ?
F1 C12 C13 115.55(15) . . ?
F1 C12 C11 120.68(15) . . ?
C13 C12 C11 123.77(16) . . ?
F2 C13 C14 119.50(16) . . ?
F2 C13 C12 120.55(16) . . ?
C14 C13 C12 119.95(16) . . ?
F3 C14 C13 120.96(16) . . ?
F3 C14 C15 120.18(16) . . ?
C13 C14 C15 118.84(16) . . ?
F4 C15 C16 121.02(16) . . ?
F4 C15 C14 119.71(16) . . ?
C16 C15 C14 119.27(16) . . ?
F5 C16 C15 116.17(15) . . ?
F5 C16 C11 119.23(15) . . ?
C15 C16 C11 124.60(16) . . ?
C18 C17 C22 113.16(16) . . ?
C18 C17 B1 127.21(16) . . ?
C22 C17 B1 119.27(15) . . ?
F6 C18 C19 114.65(15) . . ?
F6 C18 C17 121.18(16) . . ?
C19 C18 C17 124.16(17) . . ?
F7 C19 C20 119.90(16) . . ?
F7 C19 C18 120.67(17) . . ?
C20 C19 C18 119.43(17) . . ?
F8 C20 C19 120.46(17) . . ?
F8 C20 C21 120.23(17) . . ?
C19 C20 C21 119.30(17) . . ?
F9 C21 C22 121.17(17) . . ?
F9 C21 C20 119.67(16) . . ?
C22 C21 C20 119.15(17) . . ?
F10 C22 C21 116.08(16) . . ?
F10 C22 C17 119.21(16) . . ?
C21 C22 C17 124.71(17) . . ?
C28 C23 C24 112.87(16) . . ?
C28 C23 B1 119.93(15) . . ?
C24 C23 B1 126.61(16) . . ?
F11 C24 C25 114.72(15) . . ?
F11 C24 C23 120.99(16) . . ?
C25 C24 C23 124.28(17) . . ?
F12 C25 C26 119.72(16) . . ?
F12 C25 C24 120.47(16) . . ?
C26 C25 C24 119.79(17) . . ?
F13 C26 C25 120.99(17) . . ?
F13 C26 C27 120.29(16) . . ?
C25 C26 C27 118.70(17) . . ?
F14 C27 C28 120.79(16) . . ?
F14 C27 C26 119.57(16) . . ?
C28 C27 C26 119.64(16) . . ?
F15 C28 C27 116.08(15) . . ?
F15 C28 C23 119.23(16) . . ?
C27 C28 C23 124.68(17) . . ?
C30 C29 C34 113.08(16) . . ?
C30 C29 B1 127.48(16) . . ?
C34 C29 B1 118.65(15) . . ?
F16 C30 C31 115.00(15) . . ?
F16 C30 C29 121.23(15) . . ?
C31 C30 C29 123.73(17) . . ?
F17 C31 C32 119.18(16) . . ?
F17 C31 C30 120.43(16) . . ?
C32 C31 C30 120.35(16) . . ?
F18 C32 C31 120.58(16) . . ?
F18 C32 C33 120.57(17) . . ?
C31 C32 C33 118.83(16) . . ?
F19 C33 C32 120.03(16) . . ?
F19 C33 C34 121.00(16) . . ?
C32 C33 C34 118.96(17) . . ?
F20 C34 C33 115.64(16) . . ?
F20 C34 C29 119.34(15) . . ?
C33 C34 C29 125.01(16) . . ?
C11 B1 C29 113.43(14) . . ?
C11 B1 C17 113.99(14) . . ?
C29 B1 C17 100.10(13) . . ?
C11 B1 C23 101.98(13) . . ?
C29 B1 C23 115.23(14) . . ?
C17 B1 C23 112.71(14) . . ?

loop_
_geom_bond_atom_site_label_1
_geom_bond_atom_site_label_2
_geom_bond_distance
_geom_bond_site_symmetry_2
_geom_bond_publ_flag
Fe1 C10 2.075(2) . ?
Fe1 C9 2.0794(19) . ?
Fe1 C6 2.081(2) . ?
Fe1 C4 2.0835(18) . ?
Fe1 C3 2.0843(18) . ?
Fe1 C7 2.086(2) . ?
Fe1 C8 2.0863(19) . ?
Fe1 C2 2.0886(18) . ?
Fe1 C5 2.0924(18) . ?
Fe1 C1 2.0962(18) . ?
Br1 C1 1.8666(18) . ?
F1 C12 1.352(2) . ?
F2 C13 1.350(2) . ?
F3 C14 1.340(2) . ?
F4 C15 1.343(2) . ?
F5 C16 1.352(2) . ?
F6 C18 1.350(2) . ?
F7 C19 1.338(2) . ?
F8 C20 1.350(2) . ?
F9 C21 1.343(2) . ?
F10 C22 1.351(2) . ?
F11 C24 1.355(2) . ?
F12 C25 1.346(2) . ?
F13 C26 1.345(2) . ?
F14 C27 1.350(2) . ?
F15 C28 1.353(2) . ?
F16 C30 1.356(2) . ?
F17 C31 1.349(2) . ?
F18 C32 1.340(2) . ?
F19 C33 1.344(2) . ?
F20 C34 1.355(2) . ?
C1 C5 1.413(3) . ?
C1 C2 1.414(3) . ?
C2 C3 1.420(3) . ?
C2 H2 0.9500 . ?
C3 C4 1.417(3) . ?
C3 H3 0.9500 . ?
C4 C5 1.424(3) . ?
C4 H4 0.9500 . ?
C5 H5 0.9500 . ?
C6 C10 1.408(3) . ?
C6 C7 1.412(3) . ?
C6 H6 0.9500 . ?
C7 C8 1.410(3) . ?
C7 H7 0.9500 . ?
C8 C9 1.411(3) . ?
C8 H8 0.9500 . ?
C9 C10 1.411(3) . ?
C9 H9 0.9500 . ?
C10 H10 0.9500 . ?
C11 C16 1.389(2) . ?
C11 C12 1.389(2) . ?
C11 B1 1.649(3) . ?
C12 C13 1.383(2) . ?
C13 C14 1.372(3) . ?
C14 C15 1.379(3) . ?
C15 C16 1.378(3) . ?
C17 C18 1.389(2) . ?
C17 C22 1.389(3) . ?
C17 B1 1.654(3) . ?
C18 C19 1.386(3) . ?
C19 C20 1.369(3) . ?
C20 C21 1.377(3) . ?
C21 C22 1.377(3) . ?
C23 C28 1.389(2) . ?
C23 C24 1.392(2) . ?
C23 B1 1.655(3) . ?
C24 C25 1.382(3) . ?
C25 C26 1.370(3) . ?
C26 C27 1.376(3) . ?
C27 C28 1.376(3) . ?
C29 C30 1.386(2) . ?
C29 C34 1.392(2) . ?
C29 B1 1.652(3) . ?
C30 C31 1.384(3) . ?
C31 C32 1.370(3) . ?
C32 C33 1.374(3) . ?
C33 C34 1.382(3) . ?

loop_
_geom_torsion_atom_site_label_1
_geom_torsion_atom_site_label_2
_geom_torsion_atom_site_label_3
_geom_torsion_atom_site_label_4
_geom_torsion
_geom_torsion_site_symmetry_1
_geom_torsion_site_symmetry_2
_geom_torsion_site_symmetry_3
_geom_torsion_site_symmetry_4
_geom_torsion_publ_flag
C5 C1 C2 C3 -1.5(2) . . . . ?
Br1 C1 C2 C3 176.48(13) . . . . ?
Fe1 C1 C2 C3 -60.75(12) . . . . ?
C5 C1 C2 Fe1 59.25(13) . . . . ?
Br1 C1 C2 Fe1 -122.77(14) . . . . ?
C1 C2 C3 C4 1.2(2) . . . . ?
Fe1 C2 C3 C4 -59.94(13) . . . . ?
C1 C2 C3 Fe1 61.14(13) . . . . ?
C2 C3 C4 C5 -0.5(2) . . . . ?
Fe1 C3 C4 C5 -60.51(12) . . . . ?
C2 C3 C4 Fe1 60.05(13) . . . . ?
C2 C1 C5 C4 1.2(2) . . . . ?
Br1 C1 C5 C4 -176.79(13) . . . . ?
Fe1 C1 C5 C4 60.36(12) . . . . ?
C2 C1 C5 Fe1 -59.14(13) . . . . ?
Br1 C1 C5 Fe1 122.85(14) . . . . ?
C3 C4 C5 C1 -0.5(2) . . . . ?
Fe1 C4 C5 C1 -60.81(12) . . . . ?
C3 C4 C5 Fe1 60.35(12) . . . . ?
C10 C6 C7 C8 0.3(2) . . . . ?
Fe1 C6 C7 C8 60.36(14) . . . . ?
C10 C6 C7 Fe1 -60.04(14) . . . . ?
C6 C7 C8 C9 -0.3(2) . . . . ?
Fe1 C7 C8 C9 59.95(13) . . . . ?
C6 C7 C8 Fe1 -60.21(14) . . . . ?
C7 C8 C9 C10 0.1(2) . . . . ?
Fe1 C8 C9 C10 60.23(13) . . . . ?
C7 C8 C9 Fe1 -60.13(13) . . . . ?
C7 C6 C10 C9 -0.3(2) . . . . ?
Fe1 C6 C10 C9 -60.55(14) . . . . ?
C7 C6 C10 Fe1 60.29(14) . . . . ?
C8 C9 C10 C6 0.1(2) . . . . ?
Fe1 C9 C10 C6 60.63(14) . . . . ?
C8 C9 C10 Fe1 -60.53(13) . . . . ?
C16 C11 C12 F1 -176.33(15) . . . . ?
B1 C11 C12 F1 -1.3(3) . . . . ?
C16 C11 C12 C13 3.8(3) . . . . ?
B1 C11 C12 C13 178.83(17) . . . . ?
F1 C12 C13 F2 -0.9(2) . . . . ?
C11 C12 C13 F2 178.98(16) . . . . ?
F1 C12 C13 C14 178.82(16) . . . . ?
C11 C12 C13 C14 -1.3(3) . . . . ?
F2 C13 C14 F3 -0.4(3) . . . . ?
C12 C13 C14 F3 179.88(16) . . . . ?
F2 C13 C14 C15 177.81(16) . . . . ?
C12 C13 C14 C15 -1.9(3) . . . . ?
F3 C14 C15 F4 1.0(3) . . . . ?
C13 C14 C15 F4 -177.23(16) . . . . ?
F3 C14 C15 C16 -179.50(16) . . . . ?
C13 C14 C15 C16 2.2(3) . . . . ?
F4 C15 C16 F5 -0.8(3) . . . . ?
C14 C15 C16 F5 179.72(16) . . . . ?
F4 C15 C16 C11 -179.98(16) . . . . ?
C14 C15 C16 C11 0.6(3) . . . . ?
C12 C11 C16 F5 177.42(15) . . . . ?
B1 C11 C16 F5 2.1(2) . . . . ?
C12 C11 C16 C15 -3.4(3) . . . . ?
B1 C11 C16 C15 -178.80(17) . . . . ?
C22 C17 C18 F6 177.26(15) . . . . ?
B1 C17 C18 F6 4.2(3) . . . . ?
C22 C17 C18 C19 -2.9(3) . . . . ?
B1 C17 C18 C19 -175.91(17) . . . . ?
F6 C18 C19 F7 0.6(2) . . . . ?
C17 C18 C19 F7 -179.26(16) . . . . ?
F6 C18 C19 C20 -179.35(15) . . . . ?
C17 C18 C19 C20 0.8(3) . . . . ?
F7 C19 C20 F8 1.8(3) . . . . ?
C18 C19 C20 F8 -178.24(16) . . . . ?
F7 C19 C20 C21 -178.36(16) . . . . ?
C18 C19 C20 C21 1.6(3) . . . . ?
F8 C20 C21 F9 -1.4(3) . . . . ?
C19 C20 C21 F9 178.74(16) . . . . ?
F8 C20 C21 C22 178.24(16) . . . . ?
C19 C20 C21 C22 -1.6(3) . . . . ?
F9 C21 C22 F10 -0.9(2) . . . . ?
C20 C21 C22 F10 179.41(16) . . . . ?
F9 C21 C22 C17 178.87(16) . . . . ?
C20 C21 C22 C17 -0.8(3) . . . . ?
C18 C17 C22 F10 -177.31(15) . . . . ?
B1 C17 C22 F10 -3.7(2) . . . . ?
C18 C17 C22 C21 2.9(3) . . . . ?
B1 C17 C22 C21 176.53(17) . . . . ?
C28 C23 C24 F11 -177.58(15) . . . . ?
B1 C23 C24 F11 -6.5(3) . . . . ?
C28 C23 C24 C25 1.7(3) . . . . ?
B1 C23 C24 C25 172.77(17) . . . . ?
F11 C24 C25 F12 0.5(2) . . . . ?
C23 C24 C25 F12 -178.80(16) . . . . ?
F11 C24 C25 C26 179.11(16) . . . . ?
C23 C24 C25 C26 -0.2(3) . . . . ?
F12 C25 C26 F13 -1.0(3) . . . . ?
C24 C25 C26 F13 -179.57(16) . . . . ?
F12 C25 C26 C27 177.40(16) . . . . ?
C24 C25 C26 C27 -1.2(3) . . . . ?
F13 C26 C27 F14 0.1(3) . . . . ?
C25 C26 C27 F14 -178.25(16) . . . . ?
F13 C26 C27 C28 179.36(16) . . . . ?
C25 C26 C27 C28 1.0(3) . . . . ?
F14 C27 C28 F15 0.4(2) . . . . ?
C26 C27 C28 F15 -178.85(15) . . . . ?
F14 C27 C28 C23 179.91(16) . . . . ?
C26 C27 C28 C23 0.7(3) . . . . ?
C24 C23 C28 F15 177.58(15) . . . . ?
B1 C23 C28 F15 5.8(2) . . . . ?
C24 C23 C28 C27 -1.9(3) . . . . ?
B1 C23 C28 C27 -173.67(16) . . . . ?
C34 C29 C30 F16 178.21(15) . . . . ?
B1 C29 C30 F16 8.7(3) . . . . ?
C34 C29 C30 C31 0.6(3) . . . . ?
B1 C29 C30 C31 -168.90(17) . . . . ?
F16 C30 C31 F17 1.0(2) . . . . ?
C29 C30 C31 F17 178.69(16) . . . . ?
F16 C30 C31 C32 -176.83(15) . . . . ?
C29 C30 C31 C32 0.9(3) . . . . ?
F17 C31 C32 F18 -1.6(3) . . . . ?
C30 C31 C32 F18 176.27(16) . . . . ?
F17 C31 C32 C33 -179.96(16) . . . . ?
C30 C31 C32 C33 -2.1(3) . . . . ?
F18 C32 C33 F19 2.5(3) . . . . ?
C31 C32 C33 F19 -179.05(15) . . . . ?
F18 C32 C33 C34 -176.58(15) . . . . ?
C31 C32 C33 C34 1.8(3) . . . . ?
F19 C33 C34 F20 -0.7(2) . . . . ?
C32 C33 C34 F20 178.46(15) . . . . ?
F19 C33 C34 C29 -179.38(16) . . . . ?
C32 C33 C34 C29 -0.3(3) . . . . ?
C30 C29 C34 F20 -179.62(15) . . . . ?
B1 C29 C34 F20 -9.1(2) . . . . ?
C30 C29 C34 C33 -0.9(3) . . . . ?
B1 C29 C34 C33 169.60(16) . . . . ?
C16 C11 B1 C29 -166.03(16) . . . . ?
C12 C11 B1 C29 19.3(2) . . . . ?
C16 C11 B1 C17 -52.3(2) . . . . ?
C12 C11 B1 C17 132.97(18) . . . . ?
C16 C11 B1 C23 69.45(19) . . . . ?
C12 C11 B1 C23 -105.26(19) . . . . ?
C30 C29 B1 C11 -135.59(18) . . . . ?
C34 C29 B1 C11 55.4(2) . . . . ?
C30 C29 B1 C17 102.59(19) . . . . ?
C34 C29 B1 C17 -66.43(19) . . . . ?
C30 C29 B1 C23 -18.6(3) . . . . ?
C34 C29 B1 C23 172.41(15) . . . . ?
C18 C17 B1 C11 -16.7(2) . . . . ?
C22 C17 B1 C11 170.63(15) . . . . ?
C18 C17 B1 C29 104.72(19) . . . . ?
C22 C17 B1 C29 -67.94(19) . . . . ?
C18 C17 B1 C23 -132.33(18) . . . . ?
C22 C17 B1 C23 55.0(2) . . . . ?
C28 C23 B1 C11 69.63(19) . . . . ?
C24 C23 B1 C11 -100.88(19) . . . . ?
C28 C23 B1 C29 -53.7(2) . . . . ?
C24 C23 B1 C29 135.80(18) . . . . ?
C28 C23 B1 C17 -167.73(15) . . . . ?
C24 C23 B1 C17 21.8(2) . . . . ?
